data_4075052
loop_
_publ_author_name
'Long, Nicholas J.'
'Wong, Chun K.'
'White, Andrew J. P.'

_publ_section_title
;
 Synthesis and Spectroscopic and Electronic Characterization of New
 Cis-Configured Di- to Multiplatinum Alkynyls
;
_journal_issue 10
_journal_name_full Organometallics
_journal_page_first 2525
_journal_paper_doi 10.1021/om060007a
_journal_volume 25
_journal_year 2006
_chemical_formula_sum 'C88 H76 P4 Pt2'
_chemical_formula_weight 1647.55
_chemical_name_systematic
; 
 ? 
;
_space_group_IT_number 2
_symmetry_cell_setting triclinic
_symmetry_space_group_name_Hall '-P 1'
_symmetry_space_group_name_H-M 'P -1'
_atom_sites_solution_hydrogens geom
_atom_sites_solution_primary direct
_atom_sites_solution_secondary difmap
_audit_creation_method SHELXL-97
_cell_angle_alpha 75.045(3)
_cell_angle_beta 79.553(3)
_cell_angle_gamma 88.633(3)
_cell_formula_units_Z 2
_cell_length_a 13.0807(4)
_cell_length_b 13.3965(4)
_cell_length_c 22.5451(7)
_cell_measurement_temperature 173(2)
_cell_measurement_theta_max 32.6622
_cell_measurement_theta_min 4.0704
_cell_volume 3752.5(2)
_computing_cell_refinement 'CrysAlis RED, Oxford Diffraction Ltd'
_computing_data_collection 'CrysAlis CCD, Oxford Diffraction Ltd'
_computing_data_reduction 'CrysAlis RED, Oxford Diffraction Ltd'
_computing_molecular_graphics 'Bruker SHELXTL'
_computing_publication_material 'Bruker SHELXTL'
_computing_structure_refinement 'SHELXL-97 (Sheldrick, 1997)'
_computing_structure_solution 'SHELXS-97 (Sheldrick, 1990)'
_diffrn_ambient_temperature 173(2)
_diffrn_detector_area_resol_mean 15.9863
_diffrn_measured_fraction_theta_full 0.893
_diffrn_measured_fraction_theta_max 0.893
_diffrn_measurement_device_type 'OD Xcalibur 3'
_diffrn_measurement_method \w
_diffrn_radiation_monochromator graphite
_diffrn_radiation_source 'Enhance (Mo) X-ray Source'
_diffrn_radiation_type MoK\a
_diffrn_radiation_wavelength 0.71073
_diffrn_reflns_av_R_equivalents 0.0340
_diffrn_reflns_av_sigmaI/netI 0.0373
_diffrn_reflns_limit_h_max 19
_diffrn_reflns_limit_h_min -19
_diffrn_reflns_limit_k_max 20
_diffrn_reflns_limit_k_min -20
_diffrn_reflns_limit_l_max 32
_diffrn_reflns_limit_l_min -21
_diffrn_reflns_number 39482
_diffrn_reflns_theta_full 32.74
_diffrn_reflns_theta_max 32.74
_diffrn_reflns_theta_min 4.08
_exptl_absorpt_coefficient_mu 3.853
_exptl_absorpt_correction_T_max 0.71658
_exptl_absorpt_correction_T_min 0.64577
_exptl_absorpt_correction_type 'numeric analytical'
_exptl_crystal_colour 'Pale yellow'
_exptl_crystal_density_diffrn 1.458
_exptl_crystal_density_method 'not measured'
_exptl_crystal_description plates
_exptl_crystal_F_000 1640
_exptl_crystal_size_max 0.12
_exptl_crystal_size_mid 0.10
_exptl_crystal_size_min 0.09
_refine_diff_density_max 5.837
_refine_diff_density_min -2.242
_refine_diff_density_rms 0.191
_refine_ls_extinction_method none
_refine_ls_goodness_of_fit_ref 1.194
_refine_ls_hydrogen_treatment mixed
_refine_ls_matrix_type full
_refine_ls_number_parameters 874
_refine_ls_number_reflns 24723
_refine_ls_number_restraints 195
_refine_ls_restrained_S_all 1.192
_refine_ls_R_factor_all 0.0911
_refine_ls_R_factor_gt 0.0820
_refine_ls_shift/su_max 0.002
_refine_ls_shift/su_mean 0.000
_refine_ls_structure_factor_coef Fsqd
_refine_ls_weighting_details 'calc w=1/[\s^2^(Fo^2^)+(0.0698P)^2^+24.5111P] where P=(Fo^2^+2Fc^2^)/3'
_refine_ls_weighting_scheme calc
_refine_ls_wR_factor_gt 0.1796
_refine_ls_wR_factor_ref 0.1863
_reflns_number_gt 22114
_reflns_number_total 24723
_reflns_threshold_expression >2sigma(I)
_cod_data_source_file om060007arom20060313_063554.cif
_cod_data_source_block Compound_2a'
_cod_depositor_comments
;
The following automatic conversions were performed:

'_symmetry_cell_setting' value 'Triclinic' changed to 'triclinic'
according to /home/saulius/struct/CIF-dictionaries/cif_core.dic
dictionary named 'cif_core.dic' version 2.4.1 from 2010-06-29.

Automatic conversion script
Id: cif_fix_values 1715 2011-07-08 13:25:40Z adriana 
;
_cod_original_sg_symbol_H-M P-1
_cod_database_code 4075052

loop_
_symmetry_equiv_pos_as_xyz
'x, y, z'
'-x, -y, -z'

loop_
_atom_site_label
_atom_site_type_symbol
_atom_site_fract_x
_atom_site_fract_y
_atom_site_fract_z
_atom_site_U_iso_or_equiv
_atom_site_adp_type
_atom_site_occupancy
_atom_site_symmetry_multiplicity
_atom_site_calc_flag
_atom_site_refinement_flags
_atom_site_disorder_assembly
_atom_site_disorder_group
Pt Pt 0.774489(18) 0.70366(2) 0.290467(11) 0.03239(7) Uani 1 1 d . A .
P1 P 0.63850(14) 0.73237(16) 0.36322(8) 0.0374(4) Uani 1 1 d D . .
P2 P 0.67995(13) 0.79329(14) 0.21966(8) 0.0331(3) Uani 1 1 d . . .
C1 C 0.8793(5) 0.6755(6) 0.2197(3) 0.0347(13) Uani 1 1 d . . .
C2 C 0.9270(6) 0.6600(6) 0.1722(3) 0.0382(14) Uani 1 1 d . A .
C3 C 0.9756(6) 0.6448(6) 0.1120(4) 0.0383(14) Uani 1 1 d . . .
C4 C 0.9267(6) 0.6804(7) 0.0607(4) 0.0449(17) Uani 1 1 d . A .
H4A H 0.8622 0.7142 0.0655 0.054 Uiso 1 1 calc R . .
C5 C 0.9720(7) 0.6667(7) 0.0022(4) 0.0491(18) Uani 1 1 d . . .
H5A H 0.9381 0.6914 -0.0324 0.059 Uiso 1 1 calc R A .
C6 C 1.0656(7) 0.6174(6) -0.0056(4) 0.0428(16) Uani 1 1 d . A .
C7 C 1.1140(7) 0.5831(7) 0.0449(4) 0.053(2) Uani 1 1 d . . .
H7A H 1.1784 0.5494 0.0398 0.064 Uiso 1 1 calc R A .
C8 C 1.0709(7) 0.5966(6) 0.1035(4) 0.0455(17) Uani 1 1 d . A .
H8A H 1.1064 0.5729 0.1375 0.055 Uiso 1 1 calc R . .
C9 C 1.1093(8) 0.6028(7) -0.0663(4) 0.054(2) Uani 1 1 d . . .
C10 C 1.1423(8) 0.5917(8) -0.1163(5) 0.061(2) Uani 1 1 d . A .
H10 H 1.1689 0.5828 -0.1567 0.074 Uiso 1 1 calc R . .
C11 C 0.8592(5) 0.6282(6) 0.3548(3) 0.0353(14) Uani 1 1 d . . .
C12 C 0.9048(6) 0.5877(6) 0.3946(3) 0.0442(17) Uani 1 1 d . A .
C13 C 0.9531(6) 0.5423(7) 0.4477(4) 0.0465(19) Uani 1 1 d . . .
C14 C 1.0459(7) 0.4903(7) 0.4413(4) 0.0503(19) Uani 1 1 d . . .
H14 H 1.0788 0.4844 0.4012 0.060 Uiso 1 1 calc R . .
C15 C 0.9089(7) 0.5530(8) 0.5071(4) 0.055(2) Uani 1 1 d . . .
H15 H 0.8468 0.5907 0.5121 0.066 Uiso 1 1 calc R . .
C16 C 0.5574(6) 0.8296(7) 0.3228(4) 0.0454(17) Uani 1 1 d . A .
H16A H 0.4876 0.8280 0.3489 0.055 Uiso 1 1 calc R . .
H16B H 0.5890 0.8993 0.3147 0.055 Uiso 1 1 calc R . .
C17 C 0.5482(5) 0.8061(7) 0.2614(4) 0.0410(15) Uani 1 1 d . A .
H17A H 0.5123 0.8628 0.2360 0.049 Uiso 1 1 calc R . .
H17B H 0.5074 0.7412 0.2695 0.049 Uiso 1 1 calc R . .
C18 C 0.6585(6) 0.7789(6) 0.4296(4) 0.0418(15) Uani 1 1 d . A .
C19 C 0.7552(8) 0.7850(11) 0.4442(5) 0.076(3) Uani 1 1 d . . .
H19A H 0.8146 0.7670 0.4183 0.091 Uiso 1 1 calc R A .
C20 C 0.7676(10) 0.8173(12) 0.4966(6) 0.090(4) Uani 1 1 d . A .
H20A H 0.8355 0.8224 0.5052 0.108 Uiso 1 1 calc R . .
C21 C 0.6844(12) 0.8416(9) 0.5355(6) 0.077(3) Uani 1 1 d . . .
H21A H 0.6932 0.8617 0.5718 0.093 Uiso 1 1 calc R A .
C22 C 0.5890(11) 0.8367(12) 0.5215(6) 0.087(4) Uani 1 1 d . A .
H22A H 0.5301 0.8540 0.5481 0.104 Uiso 1 1 calc R . .
C23 C 0.5754(9) 0.8066(11) 0.4688(5) 0.078(3) Uani 1 1 d . . .
H23A H 0.5075 0.8051 0.4596 0.093 Uiso 1 1 calc R A .
C24 C 0.5507(5) 0.6194(5) 0.3947(6) 0.043(3) Uani 0.88(2) 1 d PGD A 1
C25 C 0.5893(5) 0.5224(5) 0.3930(7) 0.096(8) Uani 0.88(2) 1 d PGD A 1
H25 H 0.6613 0.5148 0.3790 0.115 Uiso 0.88(2) 1 calc PR A 1
C26 C 0.5224(6) 0.4364(4) 0.4120(6) 0.091(5) Uani 0.88(2) 1 d PGU A 1
H26 H 0.5488 0.3701 0.4108 0.109 Uiso 0.88(2) 1 calc PR A 1
C27 C 0.4170(6) 0.4475(5) 0.4326(5) 0.055(3) Uani 0.88(2) 1 d PG A 1
H27 H 0.3713 0.3887 0.4455 0.066 Uiso 0.88(2) 1 calc PR A 1
C28 C 0.3785(5) 0.5445(6) 0.4342(6) 0.094(5) Uani 0.88(2) 1 d PGU A 1
H28 H 0.3064 0.5520 0.4483 0.113 Uiso 0.88(2) 1 calc PR A 1
C29 C 0.4453(6) 0.6305(5) 0.4153(6) 0.100(6) Uani 0.88(2) 1 d PGDU A 1
H29 H 0.4190 0.6968 0.4164 0.120 Uiso 0.88(2) 1 calc PR A 1
C24A C 0.5462(14) 0.6220(14) 0.385(3) 0.022(15) Uiso 0.12(2) 1 d PGD A 2
C25A C 0.583(2) 0.5250(13) 0.381(2) 0.028(13) Uiso 0.12(2) 1 d PGD A 2
H25A H 0.6552 0.5139 0.3739 0.034 Uiso 0.12(2) 1 calc PR A 2
C26A C 0.513(3) 0.4443(17) 0.389(2) 0.025(12) Uiso 0.12(2) 1 d PG A 2
H26A H 0.5373 0.3780 0.3866 0.030 Uiso 0.12(2) 1 calc PR A 2
C27A C 0.406(3) 0.461(3) 0.400(3) 0.14(7) Uiso 0.12(2) 1 d PG A 2
H27A H 0.3583 0.4055 0.4053 0.165 Uiso 0.12(2) 1 calc PR A 2
C28A C 0.3699(19) 0.558(3) 0.404(3) 0.06(2) Uiso 0.12(2) 1 d PG A 2
H28A H 0.2972 0.5688 0.4114 0.072 Uiso 0.12(2) 1 calc PR A 2
C29A C 0.4399(14) 0.638(2) 0.396(2) 0.017(10) Uiso 0.12(2) 1 d PGD A 2
H29A H 0.4151 0.7047 0.3987 0.021 Uiso 0.12(2) 1 calc PR A 2
C30 C 0.6621(5) 0.7368(6) 0.1566(3) 0.0381(14) Uani 1 1 d . A .
C31 C 0.6626(7) 0.6303(7) 0.1671(4) 0.0486(18) Uani 1 1 d . . .
H31A H 0.6770 0.5879 0.2053 0.058 Uiso 1 1 calc R A .
C32 C 0.6419(8) 0.5865(8) 0.1211(5) 0.059(2) Uani 1 1 d . A .
H32A H 0.6404 0.5135 0.1283 0.071 Uiso 1 1 calc R . .
C33 C 0.6233(8) 0.6484(9) 0.0644(5) 0.065(3) Uani 1 1 d . . .
H33A H 0.6109 0.6180 0.0326 0.078 Uiso 1 1 calc R A .
C34 C 0.6231(8) 0.7539(8) 0.0551(5) 0.059(2) Uani 1 1 d . A .
H34A H 0.6086 0.7963 0.0169 0.071 Uiso 1 1 calc R . .
C35 C 0.6433(7) 0.7989(7) 0.0998(4) 0.0466(18) Uani 1 1 d . . .
H35A H 0.6445 0.8720 0.0923 0.056 Uiso 1 1 calc R A .
C36 C 0.7309(6) 0.9240(6) 0.1843(3) 0.0365(14) Uani 1 1 d . A .
C37 C 0.6689(7) 1.0097(7) 0.1826(4) 0.0504(19) Uani 1 1 d . . .
H37A H 0.5962 1.0008 0.1980 0.060 Uiso 1 1 calc R A .
C38 C 0.7126(8) 1.1080(7) 0.1587(5) 0.061(2) Uani 1 1 d . A .
H38A H 0.6707 1.1669 0.1592 0.073 Uiso 1 1 calc R . .
C39 C 0.8168(9) 1.1199(7) 0.1342(5) 0.063(3) Uani 1 1 d . . .
H39A H 0.8463 1.1875 0.1162 0.075 Uiso 1 1 calc R A .
C40 C 0.8794(7) 1.0357(7) 0.1352(5) 0.056(2) Uani 1 1 d . A .
H40A H 0.9516 1.0452 0.1186 0.068 Uiso 1 1 calc R . .
C41 C 0.8370(6) 0.9379(6) 0.1604(4) 0.0460(17) Uani 1 1 d . . .
H41A H 0.8801 0.8795 0.1615 0.055 Uiso 1 1 calc R A .
Pt' Pt 0.717083(17) 0.055062(19) 0.735926(10) 0.02903(6) Uani 1 1 d . B .
P1' P 0.82816(12) 0.13870(14) 0.77436(8) 0.0313(3) Uani 1 1 d . B .
P2' P 0.83763(13) 0.09063(15) 0.64667(8) 0.0333(3) Uani 1 1 d D . .
C1' C 0.6158(5) -0.0252(5) 0.7061(3) 0.0317(12) Uani 1 1 d . . .
C2' C 0.5533(6) -0.0791(6) 0.6967(3) 0.0396(15) Uani 1 1 d . B .
C3' C 0.4730(7) -0.1490(7) 0.6949(4) 0.0459(17) Uani 1 1 d . . .
C4' C 0.3846(8) -0.1162(8) 0.6722(5) 0.061(2) Uani 1 1 d . B .
H4'A H 0.3792 -0.0448 0.6529 0.074 Uiso 1 1 calc R . .
C5' C 0.3025(8) -0.1824(7) 0.6761(5) 0.057(2) Uani 1 1 d . . .
H5'A H 0.2409 -0.1565 0.6614 0.069 Uiso 1 1 calc R B .
C6' C 0.3120(8) -0.2880(7) 0.7021(4) 0.052(2) Uani 1 1 d . B .
C7' C 0.4010(11) -0.3224(9) 0.7232(7) 0.089(4) Uani 1 1 d U . .
H7'A H 0.4089 -0.3943 0.7401 0.107 Uiso 1 1 calc R B .
C8' C 0.4805(10) -0.2527(8) 0.7200(6) 0.078(4) Uani 1 1 d . B .
H8'A H 0.5414 -0.2780 0.7357 0.093 Uiso 1 1 calc R . .
C9' C 0.2289(9) -0.3598(8) 0.7063(4) 0.063(3) Uani 1 1 d . . .
C10' C 0.1642(10) -0.4214(8) 0.7091(6) 0.074(3) Uani 1 1 d . B .
H10' H 0.1121 -0.4711 0.7113 0.089 Uiso 1 1 calc R . .
C11' C 0.6225(5) 0.0261(5) 0.8192(3) 0.0307(12) Uani 1 1 d . . .
C12' C 0.5777(5) 0.0141(6) 0.8726(3) 0.0334(13) Uani 1 1 d . B .
C13' C 0.5363(5) 0.0063(6) 0.9372(3) 0.0358(14) Uani 1 1 d . . .
C14' C 0.4484(5) -0.0521(6) 0.9678(3) 0.0386(15) Uani 1 1 d . . .
H14' H 0.4134 -0.0886 0.9461 0.046 Uiso 1 1 calc R . .
C15' C 0.5893(5) 0.0578(6) 0.9696(3) 0.0374(14) Uani 1 1 d . . .
H15' H 0.6511 0.0968 0.9489 0.045 Uiso 1 1 calc R . .
C16' C 0.9556(5) 0.1433(7) 0.7245(3) 0.0404(15) Uani 1 1 d . . .
H16C H 1.0013 0.1953 0.7315 0.048 Uiso 1 1 calc R B .
H16D H 0.9884 0.0752 0.7346 0.048 Uiso 1 1 calc R . .
C17' C 0.9416(6) 0.1722(7) 0.6559(4) 0.0464(18) Uani 1 1 d . B .
H17C H 1.0074 0.1621 0.6288 0.056 Uiso 1 1 calc R . .
H17D H 0.9234 0.2459 0.6432 0.056 Uiso 1 1 calc R . .
C18' C 0.8462(5) 0.0828(6) 0.8542(3) 0.0365(14) Uani 1 1 d . . .
C19' C 0.8279(6) -0.0227(7) 0.8801(4) 0.0445(17) Uani 1 1 d . B .
H19B H 0.8086 -0.0647 0.8556 0.053 Uiso 1 1 calc R . .
C20' C 0.8375(7) -0.0668(7) 0.9414(4) 0.0504(19) Uani 1 1 d . . .
H20B H 0.8234 -0.1387 0.9590 0.060 Uiso 1 1 calc R B .
C21' C 0.8675(7) -0.0068(9) 0.9771(4) 0.057(2) Uani 1 1 d . B .
H21B H 0.8753 -0.0376 1.0189 0.069 Uiso 1 1 calc R . .
C22' C 0.8861(7) 0.0978(8) 0.9519(4) 0.055(2) Uani 1 1 d . . .
H22B H 0.9058 0.1396 0.9764 0.067 Uiso 1 1 calc R B .
C23' C 0.8755(6) 0.1423(7) 0.8894(4) 0.0466(18) Uani 1 1 d . B .
H23B H 0.8889 0.2143 0.8718 0.056 Uiso 1 1 calc R . .
C24' C 0.7913(6) 0.2711(6) 0.7709(3) 0.0392(14) Uani 1 1 d . . .
C25' C 0.6900(7) 0.2901(7) 0.7961(5) 0.058(2) Uani 1 1 d . B .
H25B H 0.6423 0.2338 0.8154 0.070 Uiso 1 1 calc R . .
C26' C 0.6578(9) 0.3891(10) 0.7935(8) 0.088(4) Uani 1 1 d . . .
H26B H 0.5885 0.4017 0.8108 0.106 Uiso 1 1 calc R B .
C27' C 0.7273(10) 0.4689(8) 0.7657(7) 0.079(4) Uani 1 1 d . B .
H27B H 0.7052 0.5377 0.7632 0.094 Uiso 1 1 calc R . .
C28' C 0.8269(8) 0.4531(7) 0.7413(4) 0.054(2) Uani 1 1 d . . .
H28B H 0.8739 0.5102 0.7230 0.065 Uiso 1 1 calc R B .
C29' C 0.8603(7) 0.3541(6) 0.7430(4) 0.0448(16) Uani 1 1 d . B .
H29B H 0.9299 0.3429 0.7253 0.054 Uiso 1 1 calc R . .
C30' C 0.7972(5) 0.1566(5) 0.5742(3) 0.0342(13) Uani 1 1 d . B .
C31' C 0.8314(7) 0.2548(6) 0.5390(4) 0.0455(17) Uani 1 1 d . . .
H31B H 0.8806 0.2913 0.5522 0.055 Uiso 1 1 calc R B .
C32' C 0.7945(8) 0.3001(7) 0.4846(4) 0.054(2) Uani 1 1 d . B .
H32B H 0.8172 0.3682 0.4616 0.064 Uiso 1 1 calc R . .
C33' C 0.7260(7) 0.2483(8) 0.4639(4) 0.054(2) Uani 1 1 d . . .
H33B H 0.7019 0.2796 0.4263 0.065 Uiso 1 1 calc R B .
C34' C 0.6913(8) 0.1488(8) 0.4982(4) 0.053(2) Uani 1 1 d . B .
H34B H 0.6445 0.1118 0.4836 0.064 Uiso 1 1 calc R . .
C35' C 0.7254(6) 0.1042(7) 0.5536(3) 0.0453(17) Uani 1 1 d . . .
H35B H 0.6998 0.0376 0.5776 0.054 Uiso 1 1 calc R B .
C36' C 0.8996(6) -0.0260(4) 0.6303(4) 0.050(6) Uani 0.81(3) 1 d PGD B 1
C37' C 0.9928(8) -0.0194(5) 0.5885(6) 0.062(4) Uani 0.81(3) 1 d PGD B 1
H37' H 1.0253 0.0461 0.5679 0.075 Uiso 0.81(3) 1 calc PR B 1
C38' C 1.0385(8) -0.1088(7) 0.5767(6) 0.087(6) Uani 0.81(3) 1 d PG B 1
H38' H 1.1023 -0.1043 0.5481 0.105 Uiso 0.81(3) 1 calc PR B 1
C39' C 0.9910(9) -0.2046(5) 0.6068(5) 0.077(6) Uani 0.81(3) 1 d PG B 1
H39' H 1.0223 -0.2657 0.5988 0.093 Uiso 0.81(3) 1 calc PR B 1
C40' C 0.8978(10) -0.2112(4) 0.6487(7) 0.084(7) Uani 0.81(3) 1 d PG B 1
H40' H 0.8653 -0.2767 0.6693 0.100 Uiso 0.81(3) 1 calc PR B 1
C41' C 0.8520(8) -0.1219(5) 0.6605(6) 0.060(4) Uani 0.81(3) 1 d PGD B 1
H41' H 0.7883 -0.1264 0.6891 0.072 Uiso 0.81(3) 1 calc PR B 1
C36B C 0.9030(18) -0.0241(11) 0.6317(9) 0.010(9) Uiso 0.19(3) 1 d PGD B 2
C37B C 0.963(3) -0.0200(19) 0.5736(10) 0.041(11) Uiso 0.19(3) 1 d PGD B 2
H37B H 0.9691 0.0422 0.5412 0.049 Uiso 0.19(3) 1 calc PR B 2
C38B C 1.016(4) -0.107(3) 0.5628(16) 0.056(15) Uiso 0.19(3) 1 d PG B 2
H38B H 1.0570 -0.1042 0.5231 0.067 Uiso 0.19(3) 1 calc PR B 2
C39B C 1.007(4) -0.198(2) 0.610(2) 0.15(6) Uiso 0.19(3) 1 d PG B 2
H39B H 1.0431 -0.2576 0.6028 0.178 Uiso 0.19(3) 1 calc PR B 2
C40B C 0.947(5) -0.2022(18) 0.6682(19) 0.08(2) Uiso 0.19(3) 1 d PG B 2
H40B H 0.9413 -0.2645 0.7006 0.094 Uiso 0.19(3) 1 calc PR B 2
C41B C 0.895(3) -0.1152(14) 0.6790(13) 0.057(14) Uiso 0.19(3) 1 d PGD B 2
H41B H 0.8534 -0.1180 0.7187 0.068 Uiso 0.19(3) 1 calc PR B 2
C51 C 0.135(2) 0.3127(18) 0.1659(11) 0.093(6) Uani 0.62(2) 1 d PDU C 1
H51A H 0.0862 0.3474 0.1395 0.140 Uiso 0.62(2) 1 calc PR C 1
H51B H 0.1401 0.3498 0.1975 0.140 Uiso 0.62(2) 1 calc PR C 1
H51C H 0.1107 0.2415 0.1865 0.140 Uiso 0.62(2) 1 calc PR C 1
C52 C 0.2372(16) 0.3118(19) 0.1273(11) 0.097(6) Uani 0.62(2) 1 d PDU C 1
H52A H 0.2579 0.3839 0.1042 0.116 Uiso 0.62(2) 1 calc PR C 1
H52B H 0.2308 0.2732 0.0962 0.116 Uiso 0.62(2) 1 calc PR C 1
C53 C 0.3210(13) 0.2668(16) 0.1603(11) 0.095(6) Uani 0.62(2) 1 d PDU C 1
H53A H 0.3285 0.3064 0.1908 0.113 Uiso 0.62(2) 1 calc PR C 1
H53B H 0.2998 0.1951 0.1842 0.113 Uiso 0.62(2) 1 calc PR C 1
C54 C 0.4228(13) 0.2643(13) 0.1211(10) 0.089(5) Uani 0.62(2) 1 d PDU C 1
H54A H 0.4661 0.2156 0.1464 0.106 Uiso 0.62(2) 1 calc PR C 1
H54B H 0.4126 0.2350 0.0865 0.106 Uiso 0.62(2) 1 calc PR C 1
C55 C 0.4820(18) 0.3608(15) 0.0940(11) 0.096(6) Uani 0.62(2) 1 d PDU C 1
H55A H 0.4962 0.3888 0.1284 0.115 Uiso 0.62(2) 1 calc PR C 1
H55B H 0.4384 0.4111 0.0699 0.115 Uiso 0.62(2) 1 calc PR C 1
C56 C 0.5819(19) 0.3537(17) 0.0526(12) 0.104(7) Uani 0.62(2) 1 d PDU C 1
H56A H 0.6158 0.4222 0.0366 0.156 Uiso 0.62(2) 1 calc PR C 1
H56B H 0.5691 0.3279 0.0177 0.156 Uiso 0.62(2) 1 calc PR C 1
H56C H 0.6272 0.3061 0.0762 0.156 Uiso 0.62(2) 1 calc PR C 1
C51A C 0.021(6) 0.209(7) 0.224(3) 0.27(5) Uiso 0.38(2) 1 d PD C 2
H51D H -0.0486 0.2079 0.2140 0.405 Uiso 0.38(2) 1 calc PR C 2
H51E H 0.0196 0.2433 0.2576 0.405 Uiso 0.38(2) 1 calc PR C 2
H51F H 0.0441 0.1376 0.2377 0.405 Uiso 0.38(2) 1 calc PR C 2
C52A C 0.093(4) 0.264(5) 0.169(2) 0.127(19) Uiso 0.38(2) 1 d PD C 2
H52C H 0.0564 0.3235 0.1463 0.152 Uiso 0.38(2) 1 calc PR C 2
H52D H 0.1111 0.2178 0.1409 0.152 Uiso 0.38(2) 1 calc PR C 2
C53A C 0.190(4) 0.304(8) 0.178(4) 0.37(9) Uiso 0.38(2) 1 d PD C 2
H53C H 0.1915 0.3802 0.1629 0.441 Uiso 0.38(2) 1 calc PR C 2
H53D H 0.1894 0.2875 0.2239 0.441 Uiso 0.38(2) 1 calc PR C 2
C54A C 0.287(4) 0.266(4) 0.149(5) 0.22(5) Uiso 0.38(2) 1 d PD C 2
H54C H 0.2713 0.2396 0.1144 0.270 Uiso 0.38(2) 1 calc PR C 2
H54D H 0.3085 0.2066 0.1802 0.270 Uiso 0.38(2) 1 calc PR C 2
C55A C 0.374(4) 0.339(4) 0.124(3) 0.17(3) Uiso 0.38(2) 1 d PD C 2
H55C H 0.3757 0.3819 0.1542 0.209 Uiso 0.38(2) 1 calc PR C 2
H55D H 0.3618 0.3860 0.0848 0.209 Uiso 0.38(2) 1 calc PR C 2
C56A C 0.477(4) 0.296(6) 0.113(5) 0.25(5) Uiso 0.38(2) 1 d PD C 2
H56D H 0.5277 0.3509 0.0891 0.381 Uiso 0.38(2) 1 calc PR C 2
H56E H 0.4750 0.2445 0.0888 0.381 Uiso 0.38(2) 1 calc PR C 2
H56F H 0.4983 0.2621 0.1527 0.381 Uiso 0.38(2) 1 calc PR C 2

loop_
_atom_site_aniso_label
_atom_site_aniso_U_11
_atom_site_aniso_U_22
_atom_site_aniso_U_33
_atom_site_aniso_U_23
_atom_site_aniso_U_13
_atom_site_aniso_U_12
Pt 0.02700(11) 0.04136(14) 0.02556(11) -0.00280(9) -0.00457(8) -0.00119(9)
P1 0.0325(8) 0.0484(10) 0.0290(8) -0.0089(7) -0.0007(6) -0.0039(7)
P2 0.0280(7) 0.0402(9) 0.0294(8) -0.0056(6) -0.0062(6) 0.0026(6)
C1 0.033(3) 0.044(4) 0.026(3) -0.005(2) -0.007(2) -0.002(3)
C2 0.037(3) 0.041(4) 0.036(3) -0.009(3) -0.008(3) 0.001(3)
C3 0.036(3) 0.040(3) 0.040(4) -0.011(3) -0.005(3) 0.000(3)
C4 0.044(4) 0.056(5) 0.036(4) -0.014(3) -0.008(3) 0.004(3)
C5 0.052(5) 0.056(5) 0.042(4) -0.017(4) -0.010(3) 0.008(4)
C6 0.056(4) 0.031(3) 0.038(4) -0.005(3) -0.003(3) 0.002(3)
C7 0.053(5) 0.059(5) 0.046(4) -0.019(4) 0.001(4) 0.014(4)
C8 0.047(4) 0.045(4) 0.042(4) -0.004(3) -0.010(3) 0.004(3)
C9 0.068(6) 0.040(4) 0.052(5) -0.011(4) -0.009(4) -0.005(4)
C10 0.069(6) 0.067(6) 0.047(5) -0.018(4) 0.000(4) -0.001(5)
C11 0.027(3) 0.048(4) 0.027(3) 0.000(3) -0.005(2) -0.010(3)
C12 0.043(4) 0.050(4) 0.033(3) 0.008(3) -0.014(3) -0.015(3)
C13 0.040(4) 0.060(5) 0.034(3) 0.005(3) -0.015(3) -0.017(3)
C14 0.046(4) 0.071(6) 0.031(3) -0.003(3) -0.012(3) -0.005(4)
C15 0.038(4) 0.082(6) 0.038(4) 0.001(4) -0.013(3) -0.004(4)
C16 0.034(3) 0.060(5) 0.041(4) -0.014(3) -0.002(3) 0.008(3)
C17 0.025(3) 0.056(4) 0.040(4) -0.007(3) -0.008(2) 0.001(3)
C18 0.044(4) 0.042(4) 0.040(4) -0.012(3) -0.005(3) -0.004(3)
C19 0.053(5) 0.120(10) 0.066(6) -0.049(7) 0.000(5) -0.032(6)
C20 0.073(7) 0.138(12) 0.073(7) -0.053(8) -0.005(6) -0.049(8)
C21 0.117(10) 0.059(6) 0.067(7) -0.034(5) -0.018(7) -0.008(6)
C22 0.088(9) 0.125(11) 0.077(8) -0.075(8) -0.023(7) 0.025(8)
C23 0.065(7) 0.117(10) 0.064(6) -0.052(7) -0.006(5) 0.016(6)
C24 0.046(5) 0.061(7) 0.024(4) -0.015(3) -0.002(3) -0.005(4)
C25 0.036(6) 0.048(7) 0.17(2) 0.011(8) 0.004(8) -0.003(4)
C26 0.053(7) 0.055(7) 0.136(13) 0.011(7) 0.009(8) -0.008(5)
C27 0.045(5) 0.048(5) 0.063(7) -0.010(5) 0.007(4) -0.019(4)
C28 0.054(7) 0.089(9) 0.130(13) -0.048(9) 0.039(7) -0.014(6)
C29 0.077(8) 0.073(8) 0.144(14) -0.066(9) 0.054(8) -0.020(6)
C30 0.030(3) 0.050(4) 0.036(3) -0.011(3) -0.012(3) 0.002(3)
C31 0.047(4) 0.047(4) 0.053(5) -0.006(4) -0.019(4) 0.001(3)
C32 0.067(6) 0.048(5) 0.071(6) -0.019(4) -0.028(5) -0.003(4)
C33 0.068(6) 0.077(7) 0.068(6) -0.039(5) -0.032(5) 0.011(5)
C34 0.070(6) 0.065(6) 0.051(5) -0.015(4) -0.033(5) 0.016(5)
C35 0.052(4) 0.052(4) 0.042(4) -0.011(3) -0.026(3) 0.011(3)
C36 0.039(3) 0.040(3) 0.031(3) -0.005(3) -0.013(3) -0.001(3)
C37 0.050(5) 0.048(4) 0.052(5) -0.013(4) -0.008(4) 0.004(4)
C38 0.055(5) 0.046(5) 0.082(7) -0.017(5) -0.012(5) 0.008(4)
C39 0.071(6) 0.039(4) 0.072(6) 0.002(4) -0.018(5) -0.011(4)
C40 0.045(4) 0.044(4) 0.071(6) -0.003(4) -0.002(4) -0.005(3)
C41 0.035(3) 0.045(4) 0.051(4) 0.000(3) -0.008(3) 0.002(3)
Pt' 0.02424(10) 0.04047(13) 0.02252(10) -0.01151(9) 0.00070(7) -0.00264(8)
P1' 0.0248(7) 0.0434(9) 0.0269(7) -0.0133(6) -0.0017(5) -0.0014(6)
P2' 0.0303(7) 0.0431(9) 0.0256(7) -0.0129(6) 0.0039(6) -0.0039(6)
C1' 0.029(3) 0.033(3) 0.028(3) -0.005(2) 0.006(2) 0.000(2)
C2' 0.039(3) 0.046(4) 0.039(4) -0.020(3) -0.006(3) -0.004(3)
C3' 0.052(4) 0.050(4) 0.039(4) -0.016(3) -0.007(3) -0.014(3)
C4' 0.057(5) 0.047(5) 0.086(7) -0.019(5) -0.024(5) -0.012(4)
C5' 0.057(5) 0.055(5) 0.070(6) -0.023(4) -0.027(5) 0.011(4)
C6' 0.068(6) 0.049(4) 0.037(4) -0.002(3) -0.016(4) -0.013(4)
C7' 0.092(8) 0.052(5) 0.115(9) 0.020(6) -0.054(7) -0.030(5)
C8' 0.079(7) 0.054(6) 0.104(9) -0.003(6) -0.048(7) -0.017(5)
C9' 0.082(7) 0.060(5) 0.044(5) -0.006(4) -0.010(4) -0.032(5)
C10' 0.087(8) 0.055(6) 0.073(7) 0.004(5) -0.019(6) -0.035(5)
C11' 0.026(3) 0.046(3) 0.017(2) -0.005(2) 0.0007(19) 0.006(2)
C12' 0.029(3) 0.043(3) 0.026(3) -0.006(2) -0.003(2) 0.004(2)
C13' 0.033(3) 0.051(4) 0.023(3) -0.009(3) -0.005(2) 0.006(3)
C14' 0.034(3) 0.054(4) 0.027(3) -0.010(3) 0.000(2) -0.006(3)
C15' 0.034(3) 0.048(4) 0.025(3) -0.005(3) 0.004(2) -0.005(3)
C16' 0.021(3) 0.058(4) 0.042(4) -0.020(3) 0.006(2) -0.004(3)
C17' 0.035(3) 0.064(5) 0.040(4) -0.020(4) 0.005(3) -0.017(3)
C18' 0.028(3) 0.053(4) 0.030(3) -0.010(3) -0.008(2) -0.002(3)
C19' 0.031(3) 0.056(5) 0.049(4) -0.016(4) -0.010(3) 0.008(3)
C20' 0.043(4) 0.059(5) 0.044(4) 0.000(4) -0.011(3) -0.002(4)
C21' 0.044(4) 0.087(7) 0.036(4) 0.001(4) -0.015(3) -0.008(4)
C22' 0.060(5) 0.076(6) 0.035(4) -0.013(4) -0.021(4) -0.012(4)
C23' 0.040(4) 0.064(5) 0.038(4) -0.010(3) -0.017(3) -0.012(3)
C24' 0.042(4) 0.045(4) 0.035(3) -0.017(3) -0.010(3) -0.002(3)
C25' 0.042(4) 0.050(5) 0.089(7) -0.029(5) -0.011(4) 0.000(4)
C26' 0.057(6) 0.078(8) 0.146(13) -0.065(9) -0.010(7) 0.018(6)
C27' 0.087(8) 0.043(5) 0.120(10) -0.044(6) -0.025(7) 0.018(5)
C28' 0.074(6) 0.035(4) 0.051(5) -0.007(3) -0.012(4) -0.003(4)
C29' 0.054(4) 0.045(4) 0.036(4) -0.011(3) -0.011(3) -0.001(3)
C30' 0.039(3) 0.035(3) 0.026(3) -0.010(2) 0.005(2) -0.005(2)
C31' 0.053(4) 0.039(4) 0.041(4) -0.013(3) 0.004(3) -0.005(3)
C32' 0.065(5) 0.042(4) 0.048(5) -0.012(3) 0.004(4) 0.005(4)
C33' 0.057(5) 0.066(6) 0.033(4) -0.009(4) 0.002(3) 0.011(4)
C34' 0.063(5) 0.063(5) 0.036(4) -0.015(4) -0.009(4) -0.003(4)
C35' 0.049(4) 0.056(5) 0.028(3) -0.011(3) 0.002(3) -0.011(3)
C36' 0.051(8) 0.058(8) 0.040(7) -0.022(5) 0.004(4) 0.005(5)
C37' 0.050(7) 0.067(8) 0.060(8) -0.020(6) 0.020(7) 0.017(5)
C38' 0.069(10) 0.098(13) 0.082(11) -0.031(9) 0.027(9) 0.030(9)
C39' 0.090(11) 0.061(8) 0.064(9) -0.013(6) 0.021(7) 0.038(7)
C40' 0.075(11) 0.048(7) 0.107(13) -0.019(7) 0.035(10) 0.009(6)
C41' 0.059(8) 0.043(6) 0.070(8) -0.019(5) 0.014(6) 0.000(5)
C51 0.129(15) 0.071(11) 0.097(13) -0.025(10) -0.060(12) -0.002(11)
C52 0.122(12) 0.076(9) 0.101(11) -0.015(9) -0.053(10) 0.000(9)
C53 0.121(12) 0.074(9) 0.098(11) -0.016(8) -0.052(10) -0.005(9)
C54 0.120(12) 0.068(9) 0.093(11) -0.023(8) -0.055(9) 0.006(9)
C55 0.129(12) 0.071(9) 0.100(11) -0.021(8) -0.055(10) -0.005(9)
C56 0.124(15) 0.077(12) 0.123(15) -0.017(11) -0.065(13) -0.010(11)

loop_
_atom_type_symbol
_atom_type_description
_atom_type_scat_dispersion_real
_atom_type_scat_dispersion_imag
_atom_type_scat_source
C C 0.0033 0.0016 'International Tables Vol C Tables 4.2.6.8 and 6.1.1.4'
H H 0.0000 0.0000 'International Tables Vol C Tables 4.2.6.8 and 6.1.1.4'
P P 0.1023 0.0942 'International Tables Vol C Tables 4.2.6.8 and 6.1.1.4'
Pt Pt -1.7033 8.3905 'International Tables Vol C Tables 4.2.6.8 and 6.1.1.4'

loop_
_geom_angle_atom_site_label_1
_geom_angle_atom_site_label_2
_geom_angle_atom_site_label_3
_geom_angle
_geom_angle_site_symmetry_1
_geom_angle_site_symmetry_3
C1 Pt C11 92.0(3) . .
C1 Pt P2 89.13(19) . .
C11 Pt P2 177.9(2) . .
C1 Pt P1 172.15(19) . .
C11 Pt P1 94.3(2) . .
P2 Pt P1 84.73(7) . .
C16 P1 C18 104.1(4) . .
C16 P1 C24 103.0(4) . .
C18 P1 C24 106.7(5) . .
C16 P1 C24A 98.2(12) . .
C18 P1 C24A 113.2(17) . .
C24 P1 C24A 7(2) . .
C16 P1 Pt 107.7(3) . .
C18 P1 Pt 122.0(3) . .
C24 P1 Pt 111.5(3) . .
C24A P1 Pt 108.6(12) . .
C36 P2 C30 107.5(3) . .
C36 P2 C17 105.9(4) . .
C30 P2 C17 105.2(3) . .
C36 P2 Pt 111.9(2) . .
C30 P2 Pt 117.6(2) . .
C17 P2 Pt 108.0(2) . .
C2 C1 Pt 168.3(6) . .
C1 C2 C3 174.3(8) . .
C4 C3 C8 118.5(7) . .
C4 C3 C2 119.4(7) . .
C8 C3 C2 122.2(7) . .
C3 C4 C5 120.4(8) . .
C6 C5 C4 120.6(8) . .
C7 C6 C5 118.8(8) . .
C7 C6 C9 121.9(8) . .
C5 C6 C9 119.2(8) . .
C6 C7 C8 121.6(8) . .
C7 C8 C3 120.0(8) . .
C10 C9 C6 178.1(11) . .
C12 C11 Pt 175.8(8) . .
C11 C12 C13 174.2(10) . .
C14 C13 C15 118.1(7) . .
C14 C13 C12 121.5(8) . .
C15 C13 C12 120.4(8) . .
C15 C14 C13 120.7(8) 2_766 .
C14 C15 C13 121.2(9) 2_766 .
C17 C16 P1 108.4(6) . .
C16 C17 P2 108.0(5) . .
C19 C18 C23 116.9(9) . .
C19 C18 P1 122.3(7) . .
C23 C18 P1 120.8(7) . .
C18 C19 C20 121.0(11) . .
C21 C20 C19 121.2(11) . .
C22 C21 C20 118.4(11) . .
C21 C22 C23 121.1(11) . .
C18 C23 C22 121.3(11) . .
C25 C24 C29 120.0 . .
C25 C24 P1 118.9(4) . .
C29 C24 P1 120.9(4) . .
C26 C25 C24 120.0 . .
C27 C26 C25 120.0 . .
C26 C27 C28 120.0 . .
C29 C28 C27 120.0 . .
C28 C29 C24 120.0 . .
C25A C24A C29A 120.0 . .
C25A C24A P1 119.4(8) . .
C29A C24A P1 119.9(8) . .
C24A C25A C26A 120.0 . .
C25A C26A C27A 120.0 . .
C26A C27A C28A 120.0 . .
C29A C28A C27A 120.0 . .
C28A C29A C24A 120.0 . .
C31 C30 C35 120.3(7) . .
C31 C30 P2 118.7(6) . .
C35 C30 P2 120.9(6) . .
C32 C31 C30 119.0(8) . .
C31 C32 C33 120.7(9) . .
C34 C33 C32 119.1(9) . .
C35 C34 C33 121.2(9) . .
C34 C35 C30 119.5(8) . .
C37 C36 C41 119.4(7) . .
C37 C36 P2 122.4(6) . .
C41 C36 P2 118.2(6) . .
C38 C37 C36 120.2(9) . .
C39 C38 C37 119.4(9) . .
C38 C39 C40 121.1(9) . .
C41 C40 C39 119.7(9) . .
C40 C41 C36 120.1(8) . .
C11' Pt' C1' 88.8(3) . .
C11' Pt' P2' 174.10(19) . .
C1' Pt' P2' 96.67(17) . .
C11' Pt' P1' 88.7(2) . .
C1' Pt' P1' 176.94(18) . .
P2' Pt' P1' 85.75(6) . .
C24' P1' C18' 105.6(3) . .
C24' P1' C16' 107.2(4) . .
C18' P1' C16' 106.9(3) . .
C24' P1' Pt' 112.0(2) . .
C18' P1' Pt' 117.5(2) . .
C16' P1' Pt' 107.1(3) . .
C30' P2' C36B 105.3(7) . .
C30' P2' C36' 104.0(4) . .
C36B P2' C36' 2.0(11) . .
C30' P2' C17' 105.9(4) . .
C36B P2' C17' 104.7(9) . .
C36' P2' C17' 106.6(4) . .
C30' P2' Pt' 118.6(2) . .
C36B P2' Pt' 112.7(6) . .
C36' P2' Pt' 112.5(2) . .
C17' P2' Pt' 108.5(2) . .
C2' C1' Pt' 171.3(6) . .
C1' C2' C3' 171.8(8) . .
C8' C3' C4' 117.2(8) . .
C8' C3' C2' 119.9(8) . .
C4' C3' C2' 122.7(8) . .
C3' C4' C5' 122.9(9) . .
C4' C5' C6' 118.7(9) . .
C7' C6' C5' 119.2(9) . .
C7' C6' C9' 120.4(9) . .
C5' C6' C9' 120.4(9) . .
C6' C7' C8' 120.3(10) . .
C3' C8' C7' 121.7(10) . .
C10' C9' C6' 177.1(14) . .
C12' C11' Pt' 170.1(6) . .
C11' C12' C13' 172.5(8) . .
C14' C13' C15' 119.9(6) . .
C14' C13' C12' 121.6(7) . .
C15' C13' C12' 118.5(6) . .
C13' C14' C15' 120.0(7) . 2_657
C14' C15' C13' 120.1(6) 2_657 .
C17' C16' P1' 108.8(5) . .
C16' C17' P2' 109.5(5) . .
C23' C18' C19' 119.5(7) . .
C23' C18' P1' 121.5(6) . .
C19' C18' P1' 119.0(6) . .
C20' C19' C18' 120.4(8) . .
C19' C20' C21' 120.3(9) . .
C22' C21' C20' 120.0(8) . .
C21' C22' C23' 119.4(8) . .
C18' C23' C22' 120.5(8) . .
C25' C24' C29' 119.0(8) . .
C25' C24' P1' 118.8(6) . .
C29' C24' P1' 122.2(6) . .
C26' C25' C24' 120.9(10) . .
C27' C26' C25' 118.7(10) . .
C28' C27' C26' 121.9(9) . .
C27' C28' C29' 120.2(9) . .
C28' C29' C24' 119.3(8) . .
C31' C30' C35' 118.6(7) . .
C31' C30' P2' 124.6(6) . .
C35' C30' P2' 116.8(5) . .
C32' C31' C30' 120.6(8) . .
C33' C32' C31' 120.7(8) . .
C32' C33' C34' 119.8(9) . .
C35' C34' C33' 119.8(9) . .
C34' C35' C30' 120.4(8) . .
C37' C36' C41' 120.0 . .
C37' C36' P2' 120.9(4) . .
C41' C36' P2' 119.1(4) . .
C38' C37' C36' 120.0 . .
C37' C38' C39' 120.0 . .
C38' C39' C40' 120.0 . .
C41' C40' C39' 120.0 . .
C40' C41' C36' 120.0 . .
C37B C36B C41B 120.0 . .
C37B C36B P2' 120.1(7) . .
C41B C36B P2' 119.8(7) . .
C38B C37B C36B 120.0 . .
C37B C38B C39B 120.0 . .
C38B C39B C40B 120.0 . .
C41B C40B C39B 120.0 . .
C40B C41B C36B 120.0 . .
C51 C52 C53 116.3(17) . .
C54 C53 C52 115.9(17) . .
C55 C54 C53 118.3(16) . .
C54 C55 C56 115.5(16) . .
C51A C52A C53A 117(2) . .
C54A C53A C52A 117(2) . .
C53A C54A C55A 117(2) . .
C54A C55A C56A 117(2) . .

loop_
_geom_bond_atom_site_label_1
_geom_bond_atom_site_label_2
_geom_bond_distance
_geom_bond_site_symmetry_2
Pt C1 2.014(7) .
Pt C11 2.031(7) .
Pt P2 2.2750(17) .
Pt P1 2.2886(18) .
P1 C16 1.823(8) .
P1 C18 1.825(8) .
P1 C24 1.829(5) .
P1 C24A 1.838(12) .
P2 C36 1.813(7) .
P2 C30 1.826(8) .
P2 C17 1.835(7) .
C1 C2 1.203(10) .
C2 C3 1.452(10) .
C3 C4 1.395(11) .
C3 C8 1.396(11) .
C4 C5 1.400(11) .
C5 C6 1.381(12) .
C6 C7 1.373(12) .
C6 C9 1.446(12) .
C7 C8 1.392(11) .
C9 C10 1.177(13) .
C11 C12 1.177(9) .
C12 C13 1.441(10) .
C13 C14 1.388(13) .
C13 C15 1.401(12) .
C14 C15 1.388(11) 2_766
C15 C14 1.388(11) 2_766
C16 C17 1.522(11) .
C18 C19 1.373(13) .
C18 C23 1.379(13) .
C19 C20 1.395(14) .
C20 C21 1.358(18) .
C21 C22 1.349(18) .
C22 C23 1.390(14) .
C24 C25 1.3900 .
C24 C29 1.3900 .
C25 C26 1.3900 .
C26 C27 1.3900 .
C27 C28 1.3900 .
C28 C29 1.3900 .
C24A C25A 1.3900 .
C24A C29A 1.3900 .
C25A C26A 1.3900 .
C26A C27A 1.3900 .
C27A C28A 1.3900 .
C28A C29A 1.3900 .
C30 C31 1.385(11) .
C30 C35 1.394(10) .
C31 C32 1.384(13) .
C32 C33 1.391(15) .
C33 C34 1.375(15) .
C34 C35 1.367(12) .
C36 C37 1.386(11) .
C36 C41 1.394(10) .
C37 C38 1.382(13) .
C38 C39 1.372(15) .
C39 C40 1.376(14) .
C40 C41 1.372(12) .
Pt' C11' 2.003(6) .
Pt' C1' 2.032(7) .
Pt' P2' 2.2700(16) .
Pt' P1' 2.2701(17) .
P1' C24' 1.812(8) .
P1' C18' 1.818(7) .
P1' C16' 1.826(6) .
P2' C30' 1.810(7) .
P2' C36B 1.819(10) .
P2' C36' 1.833(5) .
P2' C17' 1.838(8) .
C1' C2' 1.185(10) .
C2' C3' 1.437(10) .
C3' C8' 1.366(14) .
C3' C4' 1.367(13) .
C4' C5' 1.386(13) .
C5' C6' 1.396(13) .
C6' C7' 1.362(15) .
C6' C9' 1.444(12) .
C7' C8' 1.394(14) .
C9' C10' 1.177(13) .
C11' C12' 1.210(8) .
C12' C13' 1.438(9) .
C13' C14' 1.374(10) .
C13' C15' 1.399(10) .
C14' C15' 1.391(9) 2_657
C15' C14' 1.391(9) 2_657
C16' C17' 1.538(11) .
C18' C23' 1.366(10) .
C18' C19' 1.392(11) .
C19' C20' 1.382(11) .
C20' C21' 1.383(14) .
C21' C22' 1.379(14) .
C22' C23' 1.412(11) .
C24' C25' 1.388(12) .
C24' C29' 1.389(11) .
C25' C26' 1.372(14) .
C26' C27' 1.363(18) .
C27' C28' 1.353(16) .
C28' C29' 1.379(12) .
C30' C31' 1.386(10) .
C30' C35' 1.396(10) .
C31' C32' 1.386(13) .
C32' C33' 1.361(14) .
C33' C34' 1.396(13) .
C34' C35' 1.385(12) .
C36' C37' 1.3900 .
C36' C41' 1.3900 .
C37' C38' 1.3900 .
C38' C39' 1.3900 .
C39' C40' 1.3900 .
C40' C41' 1.3900 .
C36B C37B 1.3900 .
C36B C41B 1.3900 .
C37B C38B 1.3900 .
C38B C39B 1.3900 .
C39B C40B 1.3900 .
C40B C41B 1.3900 .
C51 C52 1.455(17) .
C52 C53 1.466(17) .
C53 C54 1.464(16) .
C54 C55 1.454(16) .
C55 C56 1.478(17) .
C51A C52A 1.459(19) .
C52A C53A 1.459(19) .
C53A C54A 1.46(2) .
C54A C55A 1.460(19) .
C55A C56A 1.461(19) .
